data_1552225
loop_
_publ_author_name
'Zhao, Na'
'Li, Yan'
'Yang, Weiyao'
'Zhuang, Jiabao'
'Li, Yue'
'Li, Nan'

_publ_section_title
;
 Multifunctional pyrazoline based AIEgens: real-time tracking and specific
 protein &#x201C;fishing&#x201D; of lipid droplets
;
_journal_name_full 'Chemical Science'
_journal_paper_doi 10.1039/C9SC03111A
_journal_year 2019
_chemical_formula_moiety 'C25 H22 F5 N3'
_chemical_formula_sum 'C25 H22 F5 N3'
_chemical_formula_weight 459.45
_space_group_crystal_system monoclinic
_space_group_IT_number 14
_space_group_name_Hall '-P 2yn'
_space_group_name_H-M_alt 'P 1 21/n 1'
_symmetry_space_group_name_Hall '-P 2yn'
_symmetry_space_group_name_H-M 'P 1 21/n 1'
_atom_sites_solution_hydrogens geom
_atom_sites_solution_primary direct
_audit_creation_date 2019-02-27
_audit_creation_method
;
Olex2 1.2
(compiled 2018.05.29 svn.r3508 for OlexSys, GUI svn.r5506)
;
_audit_update_record
;
2019-05-20 deposited with the CCDC.    2019-08-14 downloaded from the CCDC.
;
_cell_angle_alpha 90
_cell_angle_beta 111.013(5)
_cell_angle_gamma 90
_cell_formula_units_Z 4
_cell_length_a 19.5027(9)
_cell_length_b 5.9539(3)
_cell_length_c 20.2366(9)
_cell_measurement_reflns_used 5153
_cell_measurement_temperature 293(2)
_cell_measurement_theta_max 71.1180
_cell_measurement_theta_min 3.9230
_cell_volume 2193.55(19)
_computing_cell_refinement 'CrysAlisPro 1.171.38.46 (Rigaku OD, 2015)'
_computing_data_collection 'CrysAlisPro 1.171.38.46 (Rigaku OD, 2015)'
_computing_data_reduction 'CrysAlisPro 1.171.38.46 (Rigaku OD, 2015)'
_computing_molecular_graphics 'Olex2 (Dolomanov et al., 2009)'
_computing_publication_material 'Olex2 (Dolomanov et al., 2009)'
_computing_structure_refinement 'ShelXL (Sheldrick, 2015)'
_computing_structure_solution 'ShelXS (Sheldrick, 2008)'
_diffrn_ambient_temperature 293(2)
_diffrn_detector 'CCD plate'
_diffrn_detector_area_resol_mean 16.0356
_diffrn_detector_type Eos
_diffrn_measured_fraction_theta_full 1.000
_diffrn_measured_fraction_theta_max 0.988
_diffrn_measurement_details
;
List of Runs (angles in degrees, time in seconds):

  # Type    Start    End  Width  t~exp~   \w     \q     \k     \f   Frames
#--------------------------------------------------------------------------
  1  \w     -4.00  77.00   1.00    5.25    --   37.78 -99.00 -60.00   81
  2  \w    -29.00  55.00   1.00    5.25    --   37.78 -57.00-120.00   84
  3  \w    -30.00  65.00   1.00    5.25    --   37.78 -77.00 150.00   95
  4  \w     -4.00  77.00   1.00    5.25    --   37.78 -99.00  30.00   81
  5  \w     11.00 105.00   1.00    5.25    --   37.78  77.00 -90.00   94
  6  \w    -29.00  55.00   1.00    5.25    --   37.78 -57.00  30.00   84
  7  \w     21.00 105.00   1.00    5.25    --   37.78  57.00   0.00   84
  8  \w     40.00 125.00   1.00   21.00    --  108.00 -45.00-150.00   85
  9  \w     41.00 126.00   1.00   21.00    --  108.00 -61.00 120.00   85
 10  \w     39.00 109.00   1.00   21.00    --  108.00 -94.00  90.00   70
 11  \w     70.00 178.00   1.00   21.00    --  108.00  15.00 -60.00  108
 12  \w     38.00 116.00   1.00   21.00    --  108.00-111.00-120.00   78
 13  \w     37.00 146.00   1.00   21.00    --  108.00 -15.00  90.00  109
 14  \w    -34.00  67.00   1.00    5.25    --   37.78 -19.00 -90.00  101
 15  \w     21.00 105.00   1.00    5.25    --   37.78  57.00  30.00   84
 16  \w     11.00 105.00   1.00    5.25    --   37.78  77.00 150.00   94
 17  \w     11.00 105.00   1.00    5.25    --   37.78  77.00  90.00   94
 18  \w     21.00 105.00   1.00    5.25    --   37.78  57.00-120.00   84
 19  \w     21.00 105.00   1.00    5.25    --   37.78  57.00  90.00   84
 20  \w     91.00 176.00   1.00   21.00    --  108.00  45.00-180.00   85
 21  \w     81.00 172.00   1.00   21.00    --  108.00  77.00 120.00   91
 22  \w     81.00 176.00   1.00   21.00    --  108.00  77.00-150.00   95
 23  \w     70.00 178.00   1.00   21.00    --  108.00  15.00  30.00  108
 24  \w     41.00 126.00   1.00   21.00    --  108.00 -61.00 -30.00   85
 25  \w     87.00 178.00   1.00   21.00    --  108.00  30.00 120.00   91
;
_diffrn_measurement_device 'four-circle diffractometer'
_diffrn_measurement_device_type 'Xcalibur, Eos, Gemini'
_diffrn_measurement_method '\w scans'
_diffrn_orient_matrix_type 'CrysAlisPro convention (1999,Acta A55,543-557)'
_diffrn_orient_matrix_UB_11 0.0842448000
_diffrn_orient_matrix_UB_12 0.0166173000
_diffrn_orient_matrix_UB_13 0.0238500000
_diffrn_orient_matrix_UB_21 0.0053752000
_diffrn_orient_matrix_UB_22 0.0216306000
_diffrn_orient_matrix_UB_23 0.0775771000
_diffrn_orient_matrix_UB_31 0.0058849000
_diffrn_orient_matrix_UB_32 -0.2572623000
_diffrn_orient_matrix_UB_33 0.0080403000
_diffrn_radiation_monochromator graphite
_diffrn_radiation_probe x-ray
_diffrn_radiation_type CuK\a
_diffrn_radiation_wavelength 1.54184
_diffrn_reflns_av_R_equivalents 0.0248
_diffrn_reflns_av_unetI/netI 0.0169
_diffrn_reflns_Laue_measured_fraction_full 1.000
_diffrn_reflns_Laue_measured_fraction_max 0.988
_diffrn_reflns_limit_h_max 23
_diffrn_reflns_limit_h_min -23
_diffrn_reflns_limit_k_max 6
_diffrn_reflns_limit_k_min -7
_diffrn_reflns_limit_l_max 24
_diffrn_reflns_limit_l_min -24
_diffrn_reflns_number 20846
_diffrn_reflns_point_group_measured_fraction_full 1.000
_diffrn_reflns_point_group_measured_fraction_max 0.988
_diffrn_reflns_theta_full 67.684
_diffrn_reflns_theta_max 71.872
_diffrn_reflns_theta_min 3.930
_diffrn_source 'fine-focus sealed X-ray tube'
_diffrn_source_type 'Enhance (Cu) X-ray Source'
_exptl_absorpt_coefficient_mu 0.961
_exptl_absorpt_correction_T_max 1.00000
_exptl_absorpt_correction_T_min 0.50945
_exptl_absorpt_correction_type multi-scan
_exptl_absorpt_process_details
;
CrysAlisPro 1.171.38.46 (Rigaku Oxford Diffraction, 2015)
Empirical absorption correction using spherical harmonics,
 implemented in SCALE3 ABSPACK scaling algorithm.
;
_exptl_crystal_density_diffrn 1.391
_exptl_crystal_description block
_exptl_crystal_F_000 952
_refine_diff_density_max 0.920
_refine_diff_density_min -0.235
_refine_diff_density_rms 0.053
_refine_ls_extinction_method none
_refine_ls_goodness_of_fit_ref 1.054
_refine_ls_hydrogen_treatment constr
_refine_ls_matrix_type full
_refine_ls_number_parameters 300
_refine_ls_number_reflns 4257
_refine_ls_number_restraints 0
_refine_ls_restrained_S_all 1.054
_refine_ls_R_factor_all 0.0925
_refine_ls_R_factor_gt 0.0700
_refine_ls_shift/su_max 0.000
_refine_ls_shift/su_mean 0.000
_refine_ls_structure_factor_coef Fsqd
_refine_ls_weighting_details 'w=1/[\s^2^(Fo^2^)+(0.1611P)^2^+0.4132P] where P=(Fo^2^+2Fc^2^)/3'
_refine_ls_weighting_scheme calc
_refine_ls_wR_factor_gt 0.2284
_refine_ls_wR_factor_ref 0.2659
_reflns_Friedel_coverage 0.000
_reflns_number_gt 2869
_reflns_number_total 4257
_reflns_threshold_expression 'I > 2\s(I)'
_cod_data_source_file c9sc03111a2.cif
_cod_data_source_block exp_15560
_cod_original_cell_volume 2193.54(19)
_cod_database_code 1552225
_shelx_shelxl_version_number 2018/3
_shelx_space_group_comment
;
The symmetry employed for this shelxl refinement is uniquely defined
by the following loop, which should always be used as a source of
symmetry information in preference to the above space-group names.
They are only intended as comments.
;
_reflns_odcompleteness_completeness 99.91
_reflns_odcompleteness_iscentric 1
_reflns_odcompleteness_theta 66.97
_olex2_refinement_description
;
1. Fixed Uiso
 At 1.2 times of:
  All C(H) groups, All C(H,H) groups
 At 1.5 times of:
  All C(H,H,H) groups
2.a Ternary CH refined with riding coordinates:
 C15(H15)
2.b Secondary CH2 refined with riding coordinates:
 C9BA(H9BA,H9BB), C2CA(H2CA,H2CB), C6CA(H6CA,H6CB)
2.c Aromatic/amide H refined with riding coordinates:
 C19(H19), C23(H23), C21(H21), C22(H22), C24(H24), C20(H20), C26(H26),
 C28(H28), C25(H25)
2.d Idealised Me refined as rotating group:
 C32(H32A,H32B,H32C), C1(H1A,H1B,H1C)
;
_olex2_submission_special_instructions 'No special instructions were received'
_oxdiff_exptl_absorpt_empirical_details
;
Empirical correction (ABSPACK) includes:
- Absorption correction using spherical harmonics
- Frame scaling
;
_oxdiff_exptl_absorpt_empirical_full_max 1.327
_oxdiff_exptl_absorpt_empirical_full_min 0.544

loop_
_space_group_symop_operation_xyz
'x, y, z'
'-x+1/2, y+1/2, -z+1/2'
'-x, -y, -z'
'x-1/2, -y-1/2, z-1/2'

loop_
_atom_site_label
_atom_site_type_symbol
_atom_site_fract_x
_atom_site_fract_y
_atom_site_fract_z
_atom_site_U_iso_or_equiv
_atom_site_adp_type
_atom_site_occupancy
_atom_site_site_symmetry_order
_atom_site_calc_flag
_atom_site_refinement_flags_posn
F1 F 0.18865(12) 0.8929(4) 0.10585(10) 0.1030(7) Uani 1 1 d .
F7 F 0.20187(12) 0.7760(4) 0.23569(9) 0.1125(8) Uani 1 1 d .
F11 F 0.05006(10) 0.2340(3) 0.01850(9) 0.0897(6) Uani 1 1 d .
C3 C 0.12027(12) 0.5673(5) 0.05483(13) 0.0661(7) Uani 1 1 d .
N9 N 0.08354(12) 0.4968(5) -0.06954(11) 0.0766(7) Uani 1 1 d .
F13 F 0.14153(11) 0.3862(4) 0.25990(9) 0.1062(7) Uani 1 1 d .
F19 F 0.06456(12) 0.1247(4) 0.14854(11) 0.1074(7) Uani 1 1 d .
C5 C 0.11676(13) 0.6270(5) -0.01629(13) 0.0689(7) Uani 1 1 d .
C4 C 0.16486(15) 0.6394(6) 0.18165(14) 0.0807(8) Uani 1 1 d .
C8 C 0.13424(15) 0.4462(6) 0.19404(14) 0.0807(9) Uani 1 1 d .
C2 C 0.15750(15) 0.6997(5) 0.11364(14) 0.0737(7) Uani 1 1 d .
C6 C 0.08908(14) 0.3742(5) 0.06982(13) 0.0706(7) Uani 1 1 d .
C17 C 0.05114(13) 0.4891(6) -0.19509(13) 0.0728(8) Uani 1 1 d .
C12 C 0.09563(16) 0.3128(6) 0.13789(15) 0.0784(8) Uani 1 1 d .
C18 C 0.20195(14) 0.7596(5) -0.13343(12) 0.0688(7) Uani 1 1 d .
N14 N 0.08897(14) 0.5872(6) -0.12912(12) 0.0901(8) Uani 1 1 d .
C19 C 0.01245(14) 0.2920(6) -0.19992(14) 0.0759(8) Uani 1 1 d .
H19 H 0.011760 0.222859 -0.158949 0.091 Uiso 1 1 calc R
C27 C -0.02688(15) 0.2962(7) -0.32827(14) 0.0843(9) Uani 1 1 d .
C23 C -0.02526(16) 0.1965(6) -0.26506(15) 0.0831(8) Uani 1 1 d .
H23 H -0.050287 0.062226 -0.267003 0.100 Uiso 1 1 calc R
C21 C 0.24239(18) 0.5653(6) -0.11463(16) 0.0854(9) Uani 1 1 d .
H21 H 0.226586 0.450984 -0.092197 0.103 Uiso 1 1 calc R
C22 C 0.22618(18) 0.9271(6) -0.16693(16) 0.0874(9) Uani 1 1 d .
H22 H 0.199048 1.058699 -0.180522 0.105 Uiso 1 1 calc R
C24 C 0.01137(16) 0.4936(7) -0.32202(15) 0.0905(10) Uani 1 1 d .
H24 H 0.010789 0.566299 -0.362886 0.109 Uiso 1 1 calc R
C15 C 0.13359(17) 0.7906(5) -0.11703(15) 0.0785(8) Uani 1 1 d .
H15 H 0.104398 0.913892 -0.145565 0.094 Uiso 1 1 calc R
N29 N -0.06361(19) 0.1939(7) -0.39355(14) 0.1126(11) Uani 1 1 d .
C9BA C 0.14792(19) 0.8339(6) -0.03755(17) 0.0876(9) Uani 1 1 d .
H9BA H 0.200028 0.848623 -0.010535 0.105 Uiso 1 1 calc R
H9BB H 0.122783 0.968151 -0.031211 0.105 Uiso 1 1 calc R
C20 C 0.05060(16) 0.5874(7) -0.25715(15) 0.0901(10) Uani 1 1 d .
H20 H 0.077078 0.718808 -0.255121 0.108 Uiso 1 1 calc R
C26 C 0.2903(2) 0.9013(8) -0.1805(2) 0.1044(12) Uani 1 1 d .
H26 H 0.306680 1.015685 -0.202410 0.125 Uiso 1 1 calc R
C2CA C -0.0678(4) 0.2976(13) -0.4583(2) 0.166(3) Uani 1 1 d .
H2CA H -0.022131 0.376245 -0.451136 0.199 Uiso 1 1 calc R
H2CB H -0.073178 0.181861 -0.493590 0.199 Uiso 1 1 calc R
C28 C 0.3298(2) 0.7054(9) -0.1613(2) 0.1056(13) Uani 1 1 d .
H28 H 0.372792 0.687524 -0.170630 0.127 Uiso 1 1 calc R
C25 C 0.30668(19) 0.5375(8) -0.12873(19) 0.0999(11) Uani 1 1 d .
H25 H 0.333592 0.405223 -0.116017 0.120 Uiso 1 1 calc R
C32 C -0.1844(4) 0.082(2) -0.3959(3) 0.282(7) Uani 1 1 d .
H32A H -0.176929 0.139859 -0.349543 0.424 Uiso 1 1 calc GR
H32B H -0.215652 -0.047891 -0.404593 0.424 Uiso 1 1 calc GR
H32C H -0.207111 0.194780 -0.430703 0.424 Uiso 1 1 calc GR
C6CA C -0.1116(4) 0.0171(11) -0.4002(2) 0.167(3) Uani 1 1 d .
H6CA H -0.088297 -0.091639 -0.363270 0.200 Uiso 1 1 calc R
H6CB H -0.120435 -0.056092 -0.445333 0.200 Uiso 1 1 calc R
C1 C -0.1249(9) 0.446(2) -0.4837(6) 0.395(11) Uani 1 1 d .
H1A H -0.151963 0.449467 -0.452357 0.592 Uiso 1 1 calc GR
H1B H -0.156676 0.399359 -0.529919 0.592 Uiso 1 1 calc GR
H1C H -0.105952 0.593060 -0.486487 0.592 Uiso 1 1 calc GR

loop_
_atom_site_aniso_label
_atom_site_aniso_U_11
_atom_site_aniso_U_22
_atom_site_aniso_U_33
_atom_site_aniso_U_23
_atom_site_aniso_U_13
_atom_site_aniso_U_12
F1 0.1165(14) 0.1114(15) 0.0768(11) -0.0146(10) 0.0294(10) -0.0337(12)
F7 0.1103(14) 0.153(2) 0.0657(11) -0.0266(11) 0.0217(10) -0.0281(13)
F11 0.0979(11) 0.1020(14) 0.0726(10) -0.0133(9) 0.0345(9) -0.0213(10)
C3 0.0553(12) 0.0831(18) 0.0590(13) -0.0026(12) 0.0194(10) 0.0046(11)
N9 0.0631(11) 0.1091(19) 0.0541(12) 0.0019(11) 0.0167(9) -0.0114(12)
F13 0.1088(13) 0.152(2) 0.0607(9) 0.0151(10) 0.0336(9) 0.0117(13)
F19 0.1303(16) 0.1088(16) 0.0959(13) 0.0075(11) 0.0561(12) -0.0160(12)
C5 0.0576(12) 0.0867(19) 0.0599(13) -0.0014(12) 0.0180(10) 0.0013(12)
C4 0.0685(15) 0.110(2) 0.0577(14) -0.0117(14) 0.0155(11) -0.0003(15)
C8 0.0730(15) 0.113(3) 0.0564(14) 0.0068(14) 0.0236(12) 0.0144(16)
C2 0.0675(14) 0.087(2) 0.0642(15) -0.0043(13) 0.0210(12) -0.0062(13)
C6 0.0643(13) 0.0870(19) 0.0602(14) -0.0062(12) 0.0220(11) 0.0008(13)
C17 0.0538(12) 0.107(2) 0.0532(13) 0.0008(13) 0.0136(10) 0.0015(13)
C12 0.0763(16) 0.093(2) 0.0713(17) 0.0051(15) 0.0334(13) 0.0055(15)
C18 0.0754(15) 0.0725(17) 0.0519(12) 0.0043(11) 0.0150(11) -0.0073(12)
N14 0.0852(15) 0.128(2) 0.0537(12) 0.0029(12) 0.0208(10) -0.0319(15)
C19 0.0644(13) 0.105(2) 0.0542(13) 0.0063(13) 0.0163(11) 0.0056(15)
C27 0.0641(14) 0.130(3) 0.0535(14) -0.0004(15) 0.0149(11) 0.0094(17)
C23 0.0759(15) 0.107(2) 0.0588(15) -0.0019(14) 0.0148(12) 0.0011(16)
C21 0.0946(19) 0.087(2) 0.0703(16) 0.0117(14) 0.0237(14) 0.0024(16)
C22 0.101(2) 0.083(2) 0.0758(17) 0.0076(15) 0.0278(15) -0.0162(16)
C24 0.0733(16) 0.142(3) 0.0548(14) 0.0111(17) 0.0214(12) 0.0014(19)
C15 0.0814(16) 0.085(2) 0.0664(15) 0.0087(13) 0.0227(13) 0.0034(15)
N29 0.113(2) 0.156(3) 0.0578(15) -0.0141(16) 0.0172(14) -0.015(2)
C9BA 0.100(2) 0.093(2) 0.0736(18) -0.0027(15) 0.0365(15) -0.0053(17)
C20 0.0757(16) 0.129(3) 0.0614(15) 0.0096(16) 0.0202(12) -0.0132(17)
C26 0.103(2) 0.123(3) 0.093(2) -0.003(2) 0.0420(19) -0.037(2)
C2CA 0.198(6) 0.214(7) 0.057(2) -0.004(3) 0.012(3) -0.049(5)
C28 0.0801(19) 0.155(4) 0.083(2) -0.019(2) 0.0304(16) -0.019(2)
C25 0.086(2) 0.118(3) 0.085(2) -0.007(2) 0.0171(16) 0.014(2)
C32 0.149(5) 0.58(2) 0.117(5) -0.074(8) 0.052(4) -0.155(9)
C6CA 0.228(6) 0.180(5) 0.068(2) -0.031(3) 0.023(3) -0.072(5)
C1 0.57(2) 0.267(13) 0.191(10) 0.067(10) -0.054(13) -0.029(16)

loop_
_atom_type_symbol
_atom_type_description
_atom_type_scat_dispersion_real
_atom_type_scat_dispersion_imag
_atom_type_scat_source
C C 0.0181 0.0091 'International Tables Vol C Tables 4.2.6.8 and 6.1.1.4'
H H 0.0000 0.0000 'International Tables Vol C Tables 4.2.6.8 and 6.1.1.4'
F F 0.0727 0.0534 'International Tables Vol C Tables 4.2.6.8 and 6.1.1.4'
N N 0.0311 0.0180 'International Tables Vol C Tables 4.2.6.8 and 6.1.1.4'

loop_
_geom_angle_atom_site_label_1
_geom_angle_atom_site_label_2
_geom_angle_atom_site_label_3
_geom_angle
C2 C3 C5 122.0(3)
C6 C3 C5 123.3(2)
C6 C3 C2 114.7(2)
C5 N9 N14 109.0(3)
C3 C5 C9BA 126.9(2)
N9 C5 C3 120.4(3)
N9 C5 C9BA 112.6(2)
F7 C4 C8 120.3(3)
F7 C4 C2 119.2(3)
C8 C4 C2 120.6(3)
F13 C8 C4 120.9(3)
F13 C8 C12 120.2(3)
C4 C8 C12 119.0(3)
F1 C2 C3 120.4(3)
F1 C2 C4 116.9(3)
C4 C2 C3 122.7(3)
F11 C6 C3 121.4(2)
F11 C6 C12 115.6(3)
C3 C6 C12 123.1(3)
C19 C17 N14 120.7(3)
C19 C17 C20 118.0(3)
C20 C17 N14 121.3(3)
F19 C12 C8 120.1(3)
F19 C12 C6 119.9(3)
C8 C12 C6 119.9(3)
C21 C18 C22 118.7(3)
C21 C18 C15 120.7(3)
C22 C18 C15 120.6(3)
N9 N14 C17 119.9(3)
N9 N14 C15 114.3(2)
C17 N14 C15 125.8(2)
C17 C19 C23 120.6(3)
C24 C27 C23 116.4(3)
C24 C27 N29 122.5(3)
N29 C27 C23 121.0(4)
C19 C23 C27 121.8(3)
C18 C21 C25 120.9(3)
C18 C22 C26 120.7(4)
C27 C24 C20 122.2(3)
C18 C15 C9BA 114.0(2)
N14 C15 C18 112.7(3)
N14 C15 C9BA 100.7(2)
C27 N29 C2CA 121.5(4)
C6CA N29 C27 121.6(3)
C6CA N29 C2CA 115.3(4)
C5 C9BA C15 102.7(2)
C24 C20 C17 120.9(3)
C28 C26 C22 119.6(4)
C1 C2CA N29 113.3(8)
C25 C28 C26 120.8(3)
C28 C25 C21 119.4(4)
N29 C6CA C32 114.8(7)

loop_
_geom_bond_atom_site_label_1
_geom_bond_atom_site_label_2
_geom_bond_distance
F1 C2 1.337(4)
F7 C4 1.346(3)
F11 C6 1.337(3)
C3 C5 1.460(4)
C3 C2 1.395(4)
C3 C6 1.384(4)
N9 C5 1.297(4)
N9 N14 1.359(3)
F13 C8 1.337(3)
F19 C12 1.327(4)
C5 C9BA 1.503(4)
C4 C8 1.361(5)
C4 C2 1.379(4)
C8 C12 1.370(4)
C6 C12 1.386(4)
C17 N14 1.400(4)
C17 C19 1.380(4)
C17 C20 1.382(4)
C18 C21 1.375(4)
C18 C22 1.381(4)
C18 C15 1.496(4)
N14 C15 1.460(4)
C19 C23 1.381(4)
C27 C23 1.400(5)
C27 C24 1.373(5)
C27 N29 1.397(4)
C21 C25 1.392(5)
C22 C26 1.382(5)
C24 C20 1.379(4)
C15 C9BA 1.552(4)
N29 C2CA 1.425(6)
N29 C6CA 1.383(7)
C26 C28 1.374(6)
C2CA C1 1.368(13)
C28 C25 1.360(6)
C32 C6CA 1.503(9)
